data_1518947
loop_
_publ_author_name
'Chen, Zhang-Pei'
'Chen, Mu-Wang'
'Shi, Lei'
'Yu, Chang-Bin'
'Zhou, Yong-Gui'

_publ_section_title
;
 Pd-catalyzed asymmetric hydrogenation of fluorinated aromatic
 pyrazol-5-ols via capture of active tautomers
;
_journal_issue 6
_journal_name_full 'Chem. Sci.'
_journal_page_first 3415
_journal_paper_doi 10.1039/C5SC00835B
_journal_volume 6
_journal_year 2015
_chemical_absolute_configuration ad
_chemical_formula_sum 'C10 H9 F3 N2 O'
_chemical_formula_weight 230.19
_chemical_name_systematic
; 
 ? 
;
_space_group_crystal_system monoclinic
_space_group_IT_number 4
_space_group_name_Hall 'P 2yb'
_space_group_name_H-M_alt 'P 1 21 1'
_symmetry_space_group_name_Hall 'P 2yb'
_symmetry_space_group_name_H-M 'P 1 21 1'
_atom_sites_solution_hydrogens geom
_audit_creation_method SHELXL-2014
_audit_update_record
;
2014-12-22 deposited with the CCDC.
2015-03-31 downloaded from the CCDC.
;
_cell_angle_alpha 90
_cell_angle_beta 90.567(12)
_cell_angle_gamma 90
_cell_formula_units_Z 2
_cell_length_a 9.0634(15)
_cell_length_b 5.8062(11)
_cell_length_c 9.8369(15)
_cell_measurement_reflns_used 1592
_cell_measurement_temperature 296(2)
_cell_measurement_theta_max 66.59
_cell_measurement_theta_min 4.50
_cell_volume 517.63(15)
_computing_cell_refinement 'Bruker SAINT'
_computing_data_collection 'Bruker APEX2'
_computing_data_reduction 'Bruker SAINT'
_computing_molecular_graphics 'Bruker SHELXTL'
_computing_publication_material 'Bruker SHELXTL'
_computing_structure_refinement 'SHELXL-2014 (Sheldrick, 2014)'
_computing_structure_solution 'SHELXS-97 (Sheldrick, 2008)'
_diffrn_ambient_temperature 296(2)
_diffrn_measured_fraction_theta_full 0.981
_diffrn_measured_fraction_theta_max 0.973
_diffrn_measurement_device_type 'Bruker APEX-II CCD'
_diffrn_measurement_method '\f and \w scans'
_diffrn_radiation_type CuK\a
_diffrn_radiation_wavelength 1.54178
_diffrn_reflns_av_R_equivalents 0.0352
_diffrn_reflns_av_unetI/netI 0.0387
_diffrn_reflns_Laue_measured_fraction_full 0.981
_diffrn_reflns_Laue_measured_fraction_max 0.973
_diffrn_reflns_limit_h_max 10
_diffrn_reflns_limit_h_min -10
_diffrn_reflns_limit_k_max 5
_diffrn_reflns_limit_k_min -6
_diffrn_reflns_limit_l_max 11
_diffrn_reflns_limit_l_min -11
_diffrn_reflns_number 3266
_diffrn_reflns_point_group_measured_fraction_full 0.803
_diffrn_reflns_point_group_measured_fraction_max 0.793
_diffrn_reflns_theta_full 67.679
_diffrn_reflns_theta_max 69.126
_diffrn_reflns_theta_min 4.495
_exptl_absorpt_coefficient_mu 1.178
_exptl_absorpt_correction_T_max 0.7532
_exptl_absorpt_correction_T_min 0.6335
_exptl_absorpt_correction_type multi-scan
_exptl_absorpt_process_details sadabs
_exptl_crystal_colour colourless
_exptl_crystal_density_diffrn 1.477
_exptl_crystal_description block
_exptl_crystal_F_000 236
_exptl_crystal_size_max 0.220
_exptl_crystal_size_mid 0.110
_exptl_crystal_size_min 0.050
_refine_diff_density_max 0.304
_refine_diff_density_min -0.221
_refine_diff_density_rms 0.059
_refine_ls_abs_structure_details
; 
 Flack x determined using 346 quotients [(I+)-(I-)]/[(I+)+(I-)] 
 (Parsons, Flack and Wagner, Acta Cryst. B69 (2013) 249-259). 
;
_refine_ls_abs_structure_Flack -0.15(14)
_refine_ls_extinction_method none
_refine_ls_goodness_of_fit_ref 1.151
_refine_ls_hydrogen_treatment constr
_refine_ls_matrix_type full
_refine_ls_number_parameters 145
_refine_ls_number_reflns 1520
_refine_ls_number_restraints 1
_refine_ls_restrained_S_all 1.151
_refine_ls_R_factor_all 0.0684
_refine_ls_R_factor_gt 0.0436
_refine_ls_shift/su_max 0.000
_refine_ls_shift/su_mean 0.000
_refine_ls_structure_factor_coef Fsqd
_refine_ls_weighting_details 'w=1/[\s^2^(Fo^2^)+(0.0943P)^2^] where P=(Fo^2^+2Fc^2^)/3'
_refine_ls_weighting_scheme calc
_refine_ls_wR_factor_gt 0.1306
_refine_ls_wR_factor_ref 0.1464
_reflns_Friedel_coverage 0.474
_reflns_Friedel_fraction_full 0.584
_reflns_Friedel_fraction_max 0.571
_reflns_number_gt 1250
_reflns_number_total 1520
_reflns_threshold_expression 'I > 2\s(I)'
_cod_data_source_file c5sc00835b2.cif
_cod_data_source_block cu_dm14397_0m
_cod_depositor_comments 'Adding full bibliography for 1518946--1518948.cif.'
_cod_database_code 1518947
_shelx_space_group_comment
; 
The symmetry employed for this shelxl refinement is uniquely defined 
by the following loop, which should always be used as a source of 
symmetry information in preference to the above space-group names. 
They are only intended as comments. 
;
_shelx_estimated_absorpt_t_min 0.782
_shelx_estimated_absorpt_t_max 0.943
_shelxl_version_number 2014-3

loop_
_space_group_symop_operation_xyz
'x, y, z'
'-x, y+1/2, -z'

loop_
_atom_site_label
_atom_site_type_symbol
_atom_site_fract_x
_atom_site_fract_y
_atom_site_fract_z
_atom_site_U_iso_or_equiv
_atom_site_adp_type
_atom_site_occupancy
_atom_site_site_symmetry_order
_atom_site_calc_flag
_atom_site_refinement_flags_posn
_atom_site_refinement_flags_adp
F1 F 0.7287(4) 0.6924(8) 0.4344(3) 0.1119(12) Uani 1 1 d . .
F2 F 0.5975(3) 0.4132(7) 0.5056(2) 0.1016(11) Uani 1 1 d . .
F3 F 0.7949(3) 0.3456(8) 0.3961(2) 0.1070(11) Uani 1 1 d . .
N1 N 0.6981(3) 0.3655(5) 0.0713(3) 0.0555(7) Uani 1 1 d . .
N2 N 0.6871(4) 0.5581(5) 0.1608(3) 0.0644(8) Uani 1 1 d . .
H2 H 0.7282 0.6905 0.1513 0.077 Uiso 1 1 calc R U
O1 O 0.5981(3) 0.0050(5) 0.0444(3) 0.0775(8) Uani 1 1 d . .
C1 C 0.6111(4) 0.1870(7) 0.1050(4) 0.0593(9) Uani 1 1 d . .
C2 C 0.5322(5) 0.2506(8) 0.2346(4) 0.0745(11) Uani 1 1 d . .
H2A H 0.4264 0.2566 0.2196 0.089 Uiso 1 1 calc R U
H2B H 0.5535 0.1397 0.3059 0.089 Uiso 1 1 calc R U
C3 C 0.5919(4) 0.4854(7) 0.2719(3) 0.0630(9) Uani 1 1 d . .
H3 H 0.5097 0.5941 0.2802 0.076 Uiso 1 1 calc R U
C4 C 0.6802(5) 0.4838(9) 0.4021(4) 0.0753(12) Uani 1 1 d . .
C5 C 0.7877(4) 0.3925(6) -0.0461(3) 0.0538(7) Uani 1 1 d . .
C6 C 0.8702(4) 0.5930(7) -0.0605(4) 0.0619(9) Uani 1 1 d . .
H6 H 0.8683 0.7060 0.0064 0.074 Uiso 1 1 calc R U
C7 C 0.9549(4) 0.6229(9) -0.1751(4) 0.0744(11) Uani 1 1 d . .
H7 H 1.0097 0.7571 -0.1851 0.089 Uiso 1 1 calc R U
C8 C 0.9593(5) 0.4567(10) -0.2746(4) 0.0814(13) Uani 1 1 d . .
H8 H 1.0161 0.4786 -0.3517 0.098 Uiso 1 1 calc R U
C9 C 0.8792(6) 0.2587(10) -0.2589(4) 0.0808(12) Uani 1 1 d . .
H9 H 0.8821 0.1458 -0.3259 0.097 Uiso 1 1 calc R U
C10 C 0.7945(5) 0.2245(8) -0.1453(4) 0.0709(10) Uani 1 1 d . .
H10 H 0.7418 0.0882 -0.1353 0.085 Uiso 1 1 calc R U

loop_
_atom_site_aniso_label
_atom_site_aniso_U_11
_atom_site_aniso_U_22
_atom_site_aniso_U_33
_atom_site_aniso_U_23
_atom_site_aniso_U_13
_atom_site_aniso_U_12
F1 0.124(3) 0.124(3) 0.0880(16) -0.0321(19) 0.0081(15) -0.030(2)
F2 0.1143(18) 0.129(3) 0.0620(11) -0.0027(16) 0.0295(11) 0.000(2)
F3 0.0915(18) 0.154(3) 0.0756(14) 0.0082(18) -0.0016(11) 0.042(2)
N1 0.0636(18) 0.0441(15) 0.0587(13) 0.0038(12) -0.0023(10) -0.0020(12)
N2 0.090(2) 0.0456(17) 0.0579(14) -0.0007(13) 0.0038(12) -0.0129(15)
O1 0.091(2) 0.0463(15) 0.0956(18) -0.0030(15) 0.0055(14) -0.0121(14)
C1 0.067(2) 0.0441(19) 0.0665(17) 0.0088(15) -0.0060(14) -0.0067(14)
C2 0.088(3) 0.064(3) 0.071(2) 0.014(2) 0.0071(18) -0.017(2)
C3 0.068(2) 0.058(2) 0.0634(17) 0.0005(17) 0.0041(14) 0.0034(18)
C4 0.084(3) 0.082(3) 0.0604(18) -0.008(2) 0.0145(17) 0.006(2)
C5 0.0545(18) 0.0522(19) 0.0545(14) 0.0050(15) -0.0085(11) 0.0009(15)
C6 0.063(2) 0.057(2) 0.0660(17) 0.0015(16) -0.0033(14) -0.0066(18)
C7 0.072(2) 0.078(3) 0.073(2) 0.005(2) 0.0032(17) -0.011(2)
C8 0.085(3) 0.094(3) 0.0659(19) 0.008(2) 0.0106(17) -0.002(3)
C9 0.097(3) 0.082(3) 0.0636(19) -0.008(2) 0.0048(18) -0.005(3)
C10 0.082(3) 0.060(2) 0.0706(19) -0.0029(18) -0.0005(17) -0.012(2)

loop_
_atom_type_symbol
_atom_type_description
_atom_type_scat_dispersion_real
_atom_type_scat_dispersion_imag
_atom_type_scat_source
C C 0.0181 0.0091 'International Tables Vol C Tables 4.2.6.8 and 6.1.1.4'
H H 0.0000 0.0000 'International Tables Vol C Tables 4.2.6.8 and 6.1.1.4'
N N 0.0311 0.0180 'International Tables Vol C Tables 4.2.6.8 and 6.1.1.4'
O O 0.0492 0.0322 'International Tables Vol C Tables 4.2.6.8 and 6.1.1.4'
F F 0.0727 0.0534 'International Tables Vol C Tables 4.2.6.8 and 6.1.1.4'

loop_
_geom_angle_atom_site_label_1
_geom_angle_atom_site_label_2
_geom_angle_atom_site_label_3
_geom_angle
C1 N1 C5 128.6(3)
C1 N1 N2 114.0(3)
C5 N1 N2 117.2(3)
N1 N2 C3 106.3(3)
N1 N2 H2 126.9
C3 N2 H2 126.9
O1 C1 N1 127.0(3)
O1 C1 C2 125.4(4)
N1 C1 C2 107.6(3)
C3 C2 C1 104.7(3)
C3 C2 H2A 110.8
C1 C2 H2A 110.8
C3 C2 H2B 110.8
C1 C2 H2B 110.8
H2A C2 H2B 108.9
N2 C3 C4 109.0(3)
N2 C3 C2 107.0(3)
C4 C3 C2 112.8(3)
N2 C3 H3 109.3
C4 C3 H3 109.3
C2 C3 H3 109.3
F3 C4 F1 107.9(4)
F3 C4 F2 107.2(4)
F1 C4 F2 106.6(4)
F3 C4 C3 112.3(3)
F1 C4 C3 111.8(4)
F2 C4 C3 110.7(4)
C10 C5 C6 119.4(3)
C10 C5 N1 121.6(3)
C6 C5 N1 119.0(3)
C7 C6 C5 119.5(4)
C7 C6 H6 120.3
C5 C6 H6 120.3
C8 C7 C6 120.9(4)
C8 C7 H7 119.6
C6 C7 H7 119.6
C9 C8 C7 119.3(4)
C9 C8 H8 120.3
C7 C8 H8 120.3
C8 C9 C10 120.9(4)
C8 C9 H9 119.6
C10 C9 H9 119.6
C9 C10 C5 120.0(4)
C9 C10 H10 120.0
C5 C10 H10 120.0

loop_
_geom_bond_atom_site_label_1
_geom_bond_atom_site_label_2
_geom_bond_distance
F1 C4 1.326(7)
F2 C4 1.335(4)
F3 C4 1.315(5)
N1 C1 1.345(4)
N1 C5 1.427(4)
N1 N2 1.428(4)
N2 C3 1.461(4)
N2 H2 0.8600
O1 C1 1.218(5)
C1 C2 1.514(5)
C2 C3 1.511(6)
C2 H2A 0.9700
C2 H2B 0.9700
C3 C4 1.503(5)
C3 H3 0.9800
C5 C10 1.382(5)
C5 C6 1.392(5)
C6 C7 1.381(5)
C6 H6 0.9300
C7 C8 1.375(7)
C7 H7 0.9300
C8 C9 1.370(7)
C8 H8 0.9300
C9 C10 1.377(5)
C9 H9 0.9300
C10 H10 0.9300

loop_
_geom_hbond_atom_site_label_D
_geom_hbond_atom_site_label_H
_geom_hbond_atom_site_label_A
_geom_hbond_distance_DH
_geom_hbond_distance_HA
_geom_hbond_distance_DA
_geom_hbond_angle_DHA
_geom_hbond_site_symmetry_A
C10 H10 O1 0.93 2.26 2.887(5) 124.4 .
N2 H2 O1 0.86 2.41 2.945(4) 120.9 1_565

loop_
_geom_torsion_atom_site_label_1
_geom_torsion_atom_site_label_2
_geom_torsion_atom_site_label_3
_geom_torsion_atom_site_label_4
_geom_torsion
C1 N1 N2 C3 5.8(4)
C5 N1 N2 C3 -179.3(3)
C5 N1 C1 O1 4.5(6)
N2 N1 C1 O1 178.7(4)
C5 N1 C1 C2 -176.4(3)
N2 N1 C1 C2 -2.1(4)
O1 C1 C2 C3 176.9(4)
N1 C1 C2 C3 -2.3(4)
N1 N2 C3 C4 115.4(3)
N1 N2 C3 C2 -6.8(4)
C1 C2 C3 N2 5.6(4)
C1 C2 C3 C4 -114.2(4)
N2 C3 C4 F3 -58.8(5)
C2 C3 C4 F3 59.9(5)
N2 C3 C4 F1 62.7(4)
C2 C3 C4 F1 -178.6(4)
N2 C3 C4 F2 -178.6(4)
C2 C3 C4 F2 -60.0(5)
C1 N1 C5 C10 0.2(5)
N2 N1 C5 C10 -173.8(3)
C1 N1 C5 C6 -179.8(3)
N2 N1 C5 C6 6.2(4)
C10 C5 C6 C7 1.4(5)
N1 C5 C6 C7 -178.6(3)
C5 C6 C7 C8 -0.3(6)
C6 C7 C8 C9 -0.4(7)
C7 C8 C9 C10 0.1(7)
C8 C9 C10 C5 1.0(7)
C6 C5 C10 C9 -1.7(6)
N1 C5 C10 C9 178.3(4)
